data_4102691
loop_
_publ_author_name
'Yumiko Nakajima'
'Yoshihide Nakao'
'Shigeyoshi Sakaki'
'Yoshinori Tamada'
'Teruo Ono'
'Fumiyuki Ozawa'

_publ_contact_author_address
;
International Research Center for Elements Science (IRCELS)
Institute for Chemical Research
Kyoto University
Gokasho Uji, Kyoto
611-0011
Japan
;
_publ_contact_author_email ozawa@scl.kyoto-u.ac.jp
_publ_contact_author_name 'Fumiyuki Ozawa'
_publ_section_title
;
 Electronic Structure of Four-Coordinate Iron(I) Complex Supported by a
 Bis(phosphaethenyl)pyridine Ligand
;
_journal_name_full 'Journal of the American Chemical Society'
_journal_page_first 9934
_journal_page_last 9936
_journal_paper_doi 10.1021/ja102009n
_journal_volume 132
_journal_year 2010
_chemical_formula_sum 'C59 H81 Br Fe N O P2'
_chemical_formula_weight 1017.95
_chemical_name_systematic
; 
 ? 
;
_space_group_IT_number 19
_symmetry_cell_setting orthorhombic
_symmetry_space_group_name_Hall 'P 2ac 2ab'
_symmetry_space_group_name_H-M 'P 21 21 21'
_atom_sites_solution_hydrogens geom
_atom_sites_solution_primary direct
_atom_sites_solution_secondary difmap
_audit_creation_method SHELXL-97
_cell_angle_alpha 90.00
_cell_angle_beta 90.00
_cell_angle_gamma 90.00
_cell_formula_units_Z 4
_cell_length_a 10.8824(2)
_cell_length_b 21.4579(5)
_cell_length_c 24.1065(6)
_cell_measurement_reflns_used 25
_cell_measurement_temperature 103(2)
_cell_measurement_theta_max 18
_cell_measurement_theta_min 12
_cell_volume 5629.2(2)
_computing_cell_refinement 'Nonius CAD4 software'
_computing_data_collection 'Nonius CAD4 software'
_computing_data_reduction 'XCAD (P.McArdle, 2000)'
_computing_molecular_graphics 'ORTEX (P.McArdle, 1995)'
_computing_publication_material 'SHELXL-97/2 (Sheldrick,1997)'
_computing_structure_refinement 'SHELXL-97 (Sheldrick, 1997)'
_computing_structure_solution 'SHELXS-97 (Sheldrick, 1990)'
_diffrn_ambient_temperature 103(2)
_diffrn_measured_fraction_theta_full 0.999
_diffrn_measured_fraction_theta_max 0.999
_diffrn_measurement_device_type '4-circle diffractometer'
_diffrn_measurement_method 'scintillation counter'
_diffrn_radiation_monochromator graphite
_diffrn_radiation_source 'fine-focus sealed tube'
_diffrn_radiation_type MoK\a
_diffrn_radiation_wavelength 0.71069
_diffrn_reflns_av_R_equivalents 0.1881
_diffrn_reflns_av_sigmaI/netI 0.1344
_diffrn_reflns_limit_h_max 12
_diffrn_reflns_limit_h_min -13
_diffrn_reflns_limit_k_max 25
_diffrn_reflns_limit_k_min -25
_diffrn_reflns_limit_l_max 29
_diffrn_reflns_limit_l_min -29
_diffrn_reflns_number 50212
_diffrn_reflns_theta_full 25.50
_diffrn_reflns_theta_max 25.50
_diffrn_reflns_theta_min 1.69
_exptl_absorpt_coefficient_mu 1.072
_exptl_absorpt_correction_T_max 0.9894
_exptl_absorpt_correction_T_min 0.8557
_exptl_absorpt_correction_type none
_exptl_crystal_colour green
_exptl_crystal_density_diffrn 1.201
_exptl_crystal_density_meas ?
_exptl_crystal_density_method 'not measured'
_exptl_crystal_description block
_exptl_crystal_F_000 2164
_exptl_crystal_size_max 0.15
_exptl_crystal_size_mid 0.05
_exptl_crystal_size_min 0.01
_refine_diff_density_max 0.391
_refine_diff_density_min -0.368
_refine_diff_density_rms 0.077
_refine_ls_abs_structure_details 'Flack H D (1983), Acta Cryst. A39, 876-881'
_refine_ls_abs_structure_Flack 0.248(10)
_refine_ls_extinction_method none
_refine_ls_goodness_of_fit_ref 1.010
_refine_ls_hydrogen_treatment constr
_refine_ls_matrix_type full
_refine_ls_number_parameters 584
_refine_ls_number_reflns 10463
_refine_ls_number_restraints 0
_refine_ls_restrained_S_all 1.010
_refine_ls_R_factor_all 0.1165
_refine_ls_R_factor_gt 0.0615
_refine_ls_shift/su_max 0.001
_refine_ls_shift/su_mean 0.000
_refine_ls_structure_factor_coef Fsqd
_refine_ls_weighting_details 'calc w=1/[\s^2^(Fo^2^)+(0.0350P)^2^+2.8357P] where P=(Fo^2^+2Fc^2^)/3'
_refine_ls_weighting_scheme calc
_refine_ls_wR_factor_gt 0.1008
_refine_ls_wR_factor_ref 0.1179
_reflns_number_gt 6792
_reflns_number_total 10463
_reflns_threshold_expression >2sigma(I)
_cod_data_source_file ja102009n_si_002.cif
_cod_data_source_block complex2
_cod_depositor_comments
;
The following automatic conversions were performed:

'_exptl_absorpt_correction_type' value 'None' changed to 'none'
according to the built-in table from CIF Core dictionary named
'cif_core.dic' version 2.4.1 from 2010-06-29.

Automatic conversion script
Id: cif_fix_values 1715 2011-07-08 13:25:40Z adriana 

The following automatic conversions were performed:

'_exptl_crystal_density_meas' value 'not measured' was changed to '?'
- the value is perceived as not measured.

Automatic conversion script
Id: cif_fix_values 3008 2015-01-20 13:52:24Z robertas 
;
_cod_database_code 4102691

loop_
_symmetry_equiv_pos_as_xyz
'x, y, z'
'-x+1/2, -y, z+1/2'
'x+1/2, -y+1/2, -z'
'-x, y+1/2, -z+1/2'

loop_
_atom_site_label
_atom_site_type_symbol
_atom_site_fract_x
_atom_site_fract_y
_atom_site_fract_z
_atom_site_U_iso_or_equiv
_atom_site_adp_type
_atom_site_occupancy
_atom_site_symmetry_multiplicity
_atom_site_calc_flag
_atom_site_refinement_flags
_atom_site_disorder_assembly
_atom_site_disorder_group
Fe1 Fe 0.32281(7) 0.81249(4) 0.36713(3) 0.0247(2) Uani 1 1 d . . .
Br1 Br 0.52010(5) 0.82777(3) 0.40218(2) 0.03207(16) Uani 1 1 d . . .
P1 P 0.31233(15) 0.72888(7) 0.30952(6) 0.0247(4) Uani 1 1 d . . .
P2 P 0.17597(14) 0.87886(7) 0.40069(6) 0.0261(3) Uani 1 1 d . . .
N1 N 0.2734(4) 0.8557(2) 0.29537(18) 0.0259(12) Uani 1 1 d . . .
C1 C 0.2969(5) 0.8273(3) 0.2448(2) 0.0273(13) Uani 1 1 d . . .
C2 C 0.2750(5) 0.8597(3) 0.1951(2) 0.0339(16) Uani 1 1 d . . .
H2 H 0.2975 0.8416 0.1605 0.041 Uiso 1 1 calc R . .
C3 C 0.2209(6) 0.9176(3) 0.1965(3) 0.0375(17) Uani 1 1 d . . .
H3 H 0.2049 0.9394 0.1630 0.045 Uiso 1 1 calc R . .
C4 C 0.1904(6) 0.9436(3) 0.2464(2) 0.0307(15) Uani 1 1 d . . .
H4 H 0.1531 0.9836 0.2475 0.037 Uiso 1 1 calc R . .
C5 C 0.2136(5) 0.9116(3) 0.2959(2) 0.0266(14) Uani 1 1 d . . .
C6 C 0.3340(5) 0.7630(3) 0.2458(2) 0.0274(14) Uani 1 1 d . . .
C7 C 0.3872(5) 0.7340(3) 0.1952(2) 0.0318(15) Uani 1 1 d . . .
C8 C 0.4952(5) 0.7596(3) 0.1724(2) 0.0318(15) Uani 1 1 d . . .
H8 H 0.5289 0.7963 0.1884 0.038 Uiso 1 1 calc R . .
C9 C 0.5528(6) 0.7332(3) 0.1279(2) 0.0383(17) Uani 1 1 d . . .
H9 H 0.6247 0.7517 0.1128 0.046 Uiso 1 1 calc R . .
C10 C 0.5052(6) 0.6786(3) 0.1046(2) 0.0403(15) Uani 1 1 d . . .
H10 H 0.5467 0.6590 0.0746 0.048 Uiso 1 1 calc R . .
C11 C 0.3966(6) 0.6528(3) 0.1253(3) 0.0441(18) Uani 1 1 d . . .
H11 H 0.3621 0.6167 0.1086 0.053 Uiso 1 1 calc R . .
C12 C 0.3396(6) 0.6806(3) 0.1706(2) 0.0341(15) Uani 1 1 d . . .
H12 H 0.2665 0.6626 0.1851 0.041 Uiso 1 1 calc R . .
C13 C 0.1696(5) 0.9341(3) 0.3495(2) 0.0277(14) Uani 1 1 d . . .
C14 C 0.1253(5) 0.9992(3) 0.3549(2) 0.0284(15) Uani 1 1 d . . .
C15 C 0.2047(6) 1.0492(3) 0.3427(2) 0.0356(16) Uani 1 1 d . . .
H15 H 0.2856 1.0411 0.3298 0.043 Uiso 1 1 calc R . .
C16 C 0.1656(7) 1.1105(3) 0.3496(3) 0.0425(17) Uani 1 1 d . . .
H16 H 0.2201 1.1439 0.3415 0.051 Uiso 1 1 calc R . .
C17 C 0.0492(6) 1.1231(3) 0.3678(3) 0.0420(17) Uani 1 1 d . . .
H17 H 0.0236 1.1650 0.3729 0.050 Uiso 1 1 calc R . .
C18 C -0.0313(6) 1.0748(3) 0.3788(2) 0.0323(15) Uani 1 1 d . . .
H18 H -0.1125 1.0835 0.3909 0.039 Uiso 1 1 calc R . .
C19 C 0.0069(5) 1.0130(3) 0.3722(2) 0.0321(15) Uani 1 1 d . . .
H19 H -0.0491 0.9801 0.3796 0.039 Uiso 1 1 calc R . .
C20 C 0.3285(5) 0.6450(3) 0.2996(2) 0.0243(13) Uani 1 1 d . . .
C21 C 0.4432(5) 0.6147(3) 0.2950(2) 0.0220(14) Uani 1 1 d . . .
C22 C 0.4466(5) 0.5564(3) 0.2686(2) 0.0297(15) Uani 1 1 d . . .
H22 H 0.5239 0.5367 0.2634 0.036 Uiso 1 1 calc R . .
C23 C 0.3411(6) 0.5262(3) 0.2497(2) 0.0308(15) Uani 1 1 d . . .
C24 C 0.2288(6) 0.5537(3) 0.2621(2) 0.0305(15) Uani 1 1 d . . .
H24 H 0.1557 0.5318 0.2529 0.037 Uiso 1 1 calc R . .
C25 C 0.2183(5) 0.6118(3) 0.2874(2) 0.0272(15) Uani 1 1 d . . .
C26 C 0.5629(5) 0.6393(3) 0.3219(2) 0.0304(16) Uani 1 1 d . . .
C27 C 0.6176(5) 0.6947(3) 0.2908(3) 0.0424(19) Uani 1 1 d . . .
H27A H 0.6348 0.6826 0.2524 0.064 Uiso 1 1 calc R . .
H27B H 0.6941 0.7077 0.3089 0.064 Uiso 1 1 calc R . .
H27C H 0.5590 0.7294 0.2911 0.064 Uiso 1 1 calc R . .
C28 C 0.6619(6) 0.5881(3) 0.3245(3) 0.0446(18) Uani 1 1 d . . .
H28A H 0.6293 0.5518 0.3443 0.067 Uiso 1 1 calc R . .
H28B H 0.7343 0.6040 0.3441 0.067 Uiso 1 1 calc R . .
H28C H 0.6852 0.5760 0.2867 0.067 Uiso 1 1 calc R . .
C29 C 0.5375(5) 0.6566(3) 0.3822(2) 0.0294(15) Uani 1 1 d . . .
H29A H 0.5034 0.6204 0.4016 0.044 Uiso 1 1 calc R . .
H29B H 0.4783 0.6910 0.3835 0.044 Uiso 1 1 calc R . .
H29C H 0.6142 0.6694 0.4001 0.044 Uiso 1 1 calc R . .
C30 C 0.3470(6) 0.4643(3) 0.2180(2) 0.0319(16) Uani 1 1 d . . .
C31 C 0.3536(6) 0.4805(3) 0.1558(2) 0.0424(18) Uani 1 1 d . . .
H31A H 0.4276 0.5052 0.1485 0.064 Uiso 1 1 calc R . .
H31B H 0.2807 0.5045 0.1452 0.064 Uiso 1 1 calc R . .
H31C H 0.3568 0.4419 0.1340 0.064 Uiso 1 1 calc R . .
C32 C 0.4593(7) 0.4263(3) 0.2345(3) 0.059(2) Uani 1 1 d . . .
H32A H 0.5338 0.4510 0.2283 0.088 Uiso 1 1 calc R . .
H32B H 0.4630 0.3883 0.2120 0.088 Uiso 1 1 calc R . .
H32C H 0.4535 0.4150 0.2738 0.088 Uiso 1 1 calc R . .
C33 C 0.2344(7) 0.4250(3) 0.2283(3) 0.058(2) Uani 1 1 d . . .
H33A H 0.1608 0.4486 0.2180 0.088 Uiso 1 1 calc R . .
H33B H 0.2303 0.4139 0.2677 0.088 Uiso 1 1 calc R . .
H33C H 0.2390 0.3870 0.2060 0.088 Uiso 1 1 calc R . .
C34 C 0.0876(5) 0.6341(3) 0.3054(3) 0.0360(17) Uani 1 1 d . . .
C35 C 0.0394(6) 0.6911(3) 0.2720(3) 0.0479(19) Uani 1 1 d . . .
H35A H 0.0398 0.6812 0.2323 0.072 Uiso 1 1 calc R . .
H35B H 0.0925 0.7271 0.2789 0.072 Uiso 1 1 calc R . .
H35C H -0.0447 0.7008 0.2837 0.072 Uiso 1 1 calc R . .
C36 C -0.0070(6) 0.5822(3) 0.2964(3) 0.062(2) Uani 1 1 d . . .
H36A H 0.0192 0.5446 0.3163 0.093 Uiso 1 1 calc R . .
H36B H -0.0137 0.5730 0.2567 0.093 Uiso 1 1 calc R . .
H36C H -0.0871 0.5958 0.3106 0.093 Uiso 1 1 calc R . .
C37 C 0.0874(6) 0.6490(3) 0.3677(3) 0.0422(18) Uani 1 1 d . . .
H37A H 0.1183 0.6130 0.3884 0.063 Uiso 1 1 calc R . .
H37B H 0.0034 0.6585 0.3796 0.063 Uiso 1 1 calc R . .
H37C H 0.1403 0.6852 0.3747 0.063 Uiso 1 1 calc R . .
C38 C 0.1033(6) 0.9137(3) 0.4620(2) 0.0285(15) Uani 1 1 d . . .
C39 C 0.1581(5) 0.9620(3) 0.4931(2) 0.0273(14) Uani 1 1 d . . .
C40 C 0.0801(6) 1.0025(3) 0.5222(2) 0.0351(16) Uani 1 1 d . . .
H40 H 0.1150 1.0367 0.5417 0.042 Uiso 1 1 calc R . .
C41 C -0.0472(6) 0.9942(3) 0.5235(2) 0.0312(15) Uani 1 1 d . A .
C42 C -0.0933(6) 0.9396(3) 0.5019(3) 0.0334(16) Uani 1 1 d . . .
H42 H -0.1779 0.9307 0.5073 0.040 Uiso 1 1 calc R . .
C43 C -0.0216(6) 0.8963(3) 0.4721(2) 0.0280(14) Uani 1 1 d . . .
C44 C 0.2998(6) 0.9686(3) 0.5009(2) 0.0348(16) Uani 1 1 d . . .
C45 C 0.3694(6) 0.9921(3) 0.4503(2) 0.0373(17) Uani 1 1 d . . .
H45A H 0.3519 0.9650 0.4186 0.056 Uiso 1 1 calc R . .
H45B H 0.4578 0.9917 0.4580 0.056 Uiso 1 1 calc R . .
H45C H 0.3433 1.0347 0.4418 0.056 Uiso 1 1 calc R . .
C46 C 0.3308(6) 1.0119(3) 0.5495(2) 0.0483(19) Uani 1 1 d . . .
H46A H 0.2867 0.9980 0.5828 0.072 Uiso 1 1 calc R . .
H46B H 0.3061 1.0546 0.5404 0.072 Uiso 1 1 calc R . .
H46C H 0.4195 1.0107 0.5566 0.072 Uiso 1 1 calc R . .
C47 C 0.3494(6) 0.9035(3) 0.5184(2) 0.0350(16) Uani 1 1 d . . .
H47A H 0.3035 0.8885 0.5507 0.053 Uiso 1 1 calc R . .
H47B H 0.4367 0.9068 0.5278 0.053 Uiso 1 1 calc R . .
H47C H 0.3390 0.8741 0.4876 0.053 Uiso 1 1 calc R . .
C48 C -0.1316(6) 1.0414(3) 0.5533(3) 0.0441(19) Uani 1 1 d . . .
C49 C -0.0523(13) 1.0889(7) 0.5899(6) 0.074(5) Uiso 0.582(13) 1 d P A 1
H49A H -0.0038 1.0655 0.6170 0.111 Uiso 0.582(13) 1 calc PR A 1
H49B H -0.1074 1.1177 0.6093 0.111 Uiso 0.582(13) 1 calc PR A 1
H49C H 0.0030 1.1126 0.5656 0.111 Uiso 0.582(13) 1 calc PR A 1
C50 C -0.2011(14) 1.0769(7) 0.5126(6) 0.068(5) Uiso 0.582(13) 1 d P A 1
H50A H -0.1447 1.0945 0.4851 0.102 Uiso 0.582(13) 1 calc PR A 1
H50B H -0.2454 1.1106 0.5313 0.102 Uiso 0.582(13) 1 calc PR A 1
H50C H -0.2600 1.0493 0.4940 0.102 Uiso 0.582(13) 1 calc PR A 1
C51 C -0.2152(11) 1.0081(6) 0.5959(5) 0.040(3) Uiso 0.582(13) 1 d P A 1
H51A H -0.1642 0.9854 0.6227 0.060 Uiso 0.582(13) 1 calc PR A 1
H51B H -0.2691 0.9787 0.5766 0.060 Uiso 0.582(13) 1 calc PR A 1
H51C H -0.2653 1.0390 0.6155 0.060 Uiso 0.582(13) 1 calc PR A 1
C49A C -0.153(2) 1.0243(10) 0.6098(8) 0.070(7) Uiso 0.418(13) 1 d P A 2
H49D H -0.1814 0.9809 0.6114 0.104 Uiso 0.418(13) 1 calc PR A 2
H49E H -0.2162 1.0516 0.6257 0.104 Uiso 0.418(13) 1 calc PR A 2
H49F H -0.0768 1.0286 0.6310 0.104 Uiso 0.418(13) 1 calc PR A 2
C50A C -0.0971(17) 1.1071(9) 0.5431(8) 0.060(6) Uiso 0.418(13) 1 d P A 2
H50D H -0.1058 1.1165 0.5035 0.089 Uiso 0.418(13) 1 calc PR A 2
H50E H -0.0116 1.1137 0.5544 0.089 Uiso 0.418(13) 1 calc PR A 2
H50F H -0.1509 1.1346 0.5646 0.089 Uiso 0.418(13) 1 calc PR A 2
C51A C -0.266(2) 1.0391(11) 0.5219(8) 0.077(7) Uiso 0.418(13) 1 d P A 2
H51D H -0.2547 1.0474 0.4822 0.115 Uiso 0.418(13) 1 calc PR A 2
H51E H -0.3203 1.0707 0.5379 0.115 Uiso 0.418(13) 1 calc PR A 2
H51F H -0.3025 0.9977 0.5268 0.115 Uiso 0.418(13) 1 calc PR A 2
C52 C -0.0793(5) 0.8336(3) 0.4549(2) 0.0322(15) Uani 1 1 d . . .
C53 C 0.0082(6) 0.7801(3) 0.4681(2) 0.0334(15) Uani 1 1 d . . .
H53A H 0.0297 0.7812 0.5075 0.050 Uiso 1 1 calc R . .
H53B H 0.0829 0.7844 0.4457 0.050 Uiso 1 1 calc R . .
H53C H -0.0319 0.7404 0.4594 0.050 Uiso 1 1 calc R . .
C54 C -0.1964(5) 0.8196(3) 0.4896(2) 0.0351(15) Uani 1 1 d . . .
H54A H -0.2575 0.8523 0.4832 0.053 Uiso 1 1 calc R . .
H54B H -0.1751 0.8183 0.5291 0.053 Uiso 1 1 calc R . .
H54C H -0.2306 0.7792 0.4784 0.053 Uiso 1 1 calc R . .
C55 C -0.1173(5) 0.8331(3) 0.3936(2) 0.0372(16) Uani 1 1 d . . .
H55A H -0.1731 0.8680 0.3864 0.056 Uiso 1 1 calc R . .
H55B H -0.1591 0.7938 0.3851 0.056 Uiso 1 1 calc R . .
H55C H -0.0440 0.8372 0.3703 0.056 Uiso 1 1 calc R . .
O1 O -0.1391(4) 0.7672(2) 0.0809(2) 0.0587(14) Uani 1 1 d . . .
C56 C -0.0956(8) 0.8119(5) 0.1691(4) 0.099(3) Uani 1 1 d . . .
H56A H -0.0360 0.8367 0.1900 0.148 Uiso 1 1 calc R . .
H56B H -0.1052 0.7710 0.1868 0.148 Uiso 1 1 calc R . .
H56C H -0.1750 0.8334 0.1686 0.148 Uiso 1 1 calc R . .
C57 C -0.0505(7) 0.8033(4) 0.1106(4) 0.076(3) Uani 1 1 d . . .
H57A H -0.0399 0.8444 0.0925 0.092 Uiso 1 1 calc R . .
H57B H 0.0298 0.7817 0.1107 0.092 Uiso 1 1 calc R . .
C58 C -0.1028(8) 0.7560(5) 0.0256(3) 0.076(3) Uani 1 1 d . . .
H58A H -0.0231 0.7337 0.0249 0.091 Uiso 1 1 calc R . .
H58B H -0.0930 0.7959 0.0056 0.091 Uiso 1 1 calc R . .
C59 C -0.2018(8) 0.7166(5) -0.0020(3) 0.092(3) Uani 1 1 d . . .
H59A H -0.1786 0.7083 -0.0406 0.138 Uiso 1 1 calc R . .
H59B H -0.2801 0.7390 -0.0012 0.138 Uiso 1 1 calc R . .
H59C H -0.2103 0.6770 0.0179 0.138 Uiso 1 1 calc R . .

loop_
_atom_site_aniso_label
_atom_site_aniso_U_11
_atom_site_aniso_U_22
_atom_site_aniso_U_33
_atom_site_aniso_U_23
_atom_site_aniso_U_13
_atom_site_aniso_U_12
Fe1 0.0273(4) 0.0213(5) 0.0254(4) 0.0016(4) -0.0007(4) -0.0007(4)
Br1 0.0322(3) 0.0275(3) 0.0365(3) 0.0038(3) -0.0074(3) -0.0030(3)
P1 0.0276(9) 0.0212(8) 0.0253(8) 0.0014(7) 0.0005(7) -0.0004(8)
P2 0.0300(8) 0.0222(8) 0.0261(8) 0.0015(7) -0.0013(8) 0.0005(7)
N1 0.025(3) 0.023(3) 0.029(3) 0.002(2) 0.001(2) 0.000(2)
C1 0.030(3) 0.026(3) 0.025(3) 0.000(3) 0.001(3) 0.001(3)
C2 0.043(4) 0.032(4) 0.027(3) 0.002(3) 0.004(3) 0.000(3)
C3 0.052(4) 0.029(4) 0.031(4) 0.005(3) 0.000(3) 0.005(3)
C4 0.041(4) 0.026(3) 0.025(3) 0.005(3) -0.007(3) -0.001(3)
C5 0.030(4) 0.023(4) 0.027(3) 0.002(3) -0.006(3) -0.003(3)
C6 0.024(3) 0.025(3) 0.034(3) -0.002(3) 0.000(3) 0.000(3)
C7 0.040(4) 0.034(4) 0.022(3) 0.004(3) -0.001(3) 0.001(3)
C8 0.038(4) 0.029(4) 0.028(3) 0.000(3) 0.001(3) -0.003(3)
C9 0.041(4) 0.042(4) 0.032(4) 0.007(3) 0.011(3) 0.005(3)
C10 0.060(4) 0.035(4) 0.026(3) 0.002(3) 0.005(3) 0.011(4)
C11 0.067(5) 0.035(4) 0.031(4) -0.001(3) 0.002(4) 0.001(4)
C12 0.042(4) 0.029(4) 0.032(3) -0.006(3) 0.003(3) -0.010(4)
C13 0.025(3) 0.026(3) 0.032(3) 0.001(3) -0.001(3) 0.000(3)
C14 0.034(4) 0.025(4) 0.026(3) 0.003(3) -0.003(3) 0.004(3)
C15 0.040(4) 0.035(4) 0.032(3) 0.003(3) 0.003(3) 0.006(3)
C16 0.059(5) 0.023(4) 0.046(4) -0.001(3) -0.008(4) -0.005(4)
C17 0.058(5) 0.030(4) 0.038(4) 0.000(3) -0.008(4) 0.005(4)
C18 0.034(4) 0.030(4) 0.032(3) 0.005(3) -0.005(3) 0.010(3)
C19 0.034(4) 0.028(3) 0.035(3) -0.002(3) -0.002(3) 0.003(3)
C20 0.025(3) 0.026(3) 0.023(3) 0.000(3) 0.003(3) 0.001(3)
C21 0.019(3) 0.022(3) 0.025(3) -0.003(3) 0.003(2) 0.000(3)
C22 0.027(4) 0.029(4) 0.032(4) -0.003(3) 0.000(3) 0.009(3)
C23 0.034(4) 0.027(3) 0.031(3) -0.003(3) -0.009(3) 0.004(3)
C24 0.030(4) 0.020(4) 0.041(4) -0.001(3) -0.003(3) -0.002(3)
C25 0.025(3) 0.030(4) 0.026(3) 0.002(3) 0.009(3) -0.004(3)
C26 0.027(4) 0.035(4) 0.029(4) -0.001(3) -0.007(3) 0.002(3)
C27 0.025(3) 0.061(5) 0.041(4) -0.003(4) -0.003(3) -0.007(4)
C28 0.025(4) 0.059(5) 0.049(4) -0.013(4) -0.007(3) 0.012(4)
C29 0.029(3) 0.029(4) 0.030(3) 0.001(3) -0.012(3) -0.001(3)
C30 0.040(4) 0.028(4) 0.028(3) -0.009(3) -0.005(3) 0.001(3)
C31 0.062(5) 0.031(4) 0.034(4) -0.010(3) 0.010(3) 0.005(4)
C32 0.070(6) 0.036(4) 0.070(5) -0.023(4) -0.033(4) 0.034(4)
C33 0.098(7) 0.035(5) 0.042(4) -0.012(4) 0.013(4) -0.008(4)
C34 0.026(4) 0.029(4) 0.053(5) -0.015(4) 0.008(3) -0.009(3)
C35 0.026(4) 0.056(5) 0.062(5) -0.023(4) -0.007(3) 0.013(4)
C36 0.035(5) 0.054(5) 0.097(6) -0.028(4) 0.016(4) -0.014(4)
C37 0.038(4) 0.039(4) 0.050(4) -0.003(4) 0.021(3) -0.005(3)
C38 0.034(4) 0.025(4) 0.026(3) 0.002(3) -0.006(3) 0.005(3)
C39 0.033(4) 0.022(3) 0.026(3) 0.000(3) -0.002(3) -0.002(3)
C40 0.048(4) 0.030(4) 0.027(4) -0.003(3) -0.003(3) 0.000(3)
C41 0.037(4) 0.025(4) 0.032(4) 0.001(3) 0.003(3) 0.007(3)
C42 0.032(4) 0.030(4) 0.038(4) 0.010(3) 0.004(3) 0.002(3)
C43 0.033(4) 0.021(3) 0.030(3) 0.008(3) -0.007(3) 0.001(3)
C44 0.042(4) 0.031(4) 0.031(3) -0.006(3) 0.003(3) -0.011(3)
C45 0.041(4) 0.030(4) 0.041(4) -0.003(3) -0.001(3) -0.010(3)
C46 0.053(4) 0.051(5) 0.040(4) -0.010(4) -0.001(4) -0.019(4)
C47 0.035(4) 0.044(4) 0.027(3) 0.001(3) -0.004(3) -0.004(3)
C48 0.053(5) 0.036(4) 0.043(4) 0.004(3) 0.018(4) 0.016(4)
C52 0.028(3) 0.038(4) 0.031(3) 0.001(3) -0.006(3) 0.000(3)
C53 0.039(4) 0.033(4) 0.028(3) -0.002(3) 0.002(3) -0.010(3)
C54 0.028(3) 0.041(4) 0.036(3) -0.006(3) -0.005(3) 0.003(4)
C55 0.034(3) 0.039(4) 0.038(4) 0.001(4) -0.005(3) 0.000(3)
O1 0.058(3) 0.054(3) 0.064(3) 0.002(3) 0.008(3) 0.008(3)
C56 0.104(7) 0.094(8) 0.099(8) -0.037(7) -0.020(6) 0.031(7)
C57 0.070(6) 0.048(5) 0.110(8) 0.019(5) -0.010(6) -0.004(5)
C58 0.071(6) 0.093(8) 0.063(6) 0.014(6) 0.024(5) 0.010(6)
C59 0.083(7) 0.135(9) 0.057(5) -0.011(6) 0.007(5) 0.024(7)

loop_
_atom_type_symbol
_atom_type_description
_atom_type_scat_dispersion_real
_atom_type_scat_dispersion_imag
_atom_type_scat_source
C C 0.0033 0.0016 'International Tables Vol C Tables 4.2.6.8 and 6.1.1.4'
H H 0.0000 0.0000 'International Tables Vol C Tables 4.2.6.8 and 6.1.1.4'
N N 0.0061 0.0033 'International Tables Vol C Tables 4.2.6.8 and 6.1.1.4'
P P 0.1023 0.0942 'International Tables Vol C Tables 4.2.6.8 and 6.1.1.4'
Fe Fe 0.3463 0.8444 'International Tables Vol C Tables 4.2.6.8 and 6.1.1.4'
Br Br -0.2901 2.4595 'International Tables Vol C Tables 4.2.6.8 and 6.1.1.4'
O O 0.0106 0.0060 'International Tables Vol C Tables 4.2.6.8 and 6.1.1.4'

loop_
_geom_angle_atom_site_label_1
_geom_angle_atom_site_label_2
_geom_angle_atom_site_label_3
_geom_angle
N1 Fe1 P1 80.04(14)
N1 Fe1 P2 80.35(14)
P1 Fe1 P2 132.27(7)
N1 Fe1 Br1 119.19(13)
P1 Fe1 Br1 112.27(5)
P2 Fe1 Br1 115.32(5)
C6 P1 C20 106.9(3)
C6 P1 Fe1 101.7(2)
C20 P1 Fe1 148.70(19)
C13 P2 C38 106.3(3)
C13 P2 Fe1 101.8(2)
C38 P2 Fe1 147.1(2)
C5 N1 C1 118.8(5)
C5 N1 Fe1 121.3(4)
C1 N1 Fe1 119.9(4)
N1 C1 C2 120.1(5)
N1 C1 C6 117.3(5)
C2 C1 C6 122.4(5)
C3 C2 C1 119.8(6)
C3 C2 H2 120.1
C1 C2 H2 120.1
C4 C3 C2 119.6(6)
C4 C3 H3 120.2
C2 C3 H3 120.2
C3 C4 C5 120.4(6)
C3 C4 H4 119.8
C5 C4 H4 119.8
N1 C5 C4 120.7(5)
N1 C5 C13 117.0(5)
C4 C5 C13 122.1(5)
C1 C6 C7 119.8(5)
C1 C6 P1 112.7(4)
C7 C6 P1 127.4(4)
C12 C7 C8 117.8(5)
C12 C7 C6 123.4(5)
C8 C7 C6 118.7(5)
C9 C8 C7 121.7(6)
C9 C8 H8 119.1
C7 C8 H8 119.1
C8 C9 C10 119.6(6)
C8 C9 H9 120.2
C10 C9 H9 120.2
C11 C10 C9 120.1(6)
C11 C10 H10 120.0
C9 C10 H10 120.0
C12 C11 C10 119.2(6)
C12 C11 H11 120.4
C10 C11 H11 120.4
C11 C12 C7 121.5(6)
C11 C12 H12 119.3
C7 C12 H12 119.3
C5 C13 C14 119.7(5)
C5 C13 P2 113.3(4)
C14 C13 P2 127.0(4)
C19 C14 C15 118.0(6)
C19 C14 C13 122.0(5)
C15 C14 C13 120.0(5)
C16 C15 C14 120.5(6)
C16 C15 H15 119.8
C14 C15 H15 119.8
C17 C16 C15 120.5(7)
C17 C16 H16 119.7
C15 C16 H16 119.7
C16 C17 C18 120.0(6)
C16 C17 H17 120.0
C18 C17 H17 120.0
C17 C18 C19 120.0(6)
C17 C18 H18 120.0
C19 C18 H18 120.0
C14 C19 C18 120.9(6)
C14 C19 H19 119.5
C18 C19 H19 119.5
C21 C20 C25 119.9(5)
C21 C20 P1 123.3(5)
C25 C20 P1 116.0(4)
C22 C21 C20 117.9(5)
C22 C21 C26 118.2(5)
C20 C21 C26 123.7(5)
C23 C22 C21 122.7(5)
C23 C22 H22 118.6
C21 C22 H22 118.6
C24 C23 C22 117.2(5)
C24 C23 C30 120.8(5)
C22 C23 C30 122.1(6)
C23 C24 C25 123.1(6)
C23 C24 H24 118.5
C25 C24 H24 118.5
C24 C25 C20 117.9(5)
C24 C25 C34 118.0(5)
C20 C25 C34 123.8(5)
C29 C26 C27 110.5(5)
C29 C26 C28 105.2(5)
C27 C26 C28 107.6(5)
C29 C26 C21 109.2(5)
C27 C26 C21 112.8(5)
C28 C26 C21 111.2(5)
C26 C27 H27A 109.5
C26 C27 H27B 109.5
H27A C27 H27B 109.5
C26 C27 H27C 109.5
H27A C27 H27C 109.5
H27B C27 H27C 109.5
C26 C28 H28A 109.5
C26 C28 H28B 109.5
H28A C28 H28B 109.5
C26 C28 H28C 109.5
H28A C28 H28C 109.5
H28B C28 H28C 109.5
C26 C29 H29A 109.5
C26 C29 H29B 109.5
H29A C29 H29B 109.5
C26 C29 H29C 109.5
H29A C29 H29C 109.5
H29B C29 H29C 109.5
C33 C30 C32 108.0(6)
C33 C30 C23 111.6(5)
C32 C30 C23 111.6(5)
C33 C30 C31 108.9(5)
C32 C30 C31 109.7(5)
C23 C30 C31 107.0(5)
C30 C31 H31A 109.5
C30 C31 H31B 109.5
H31A C31 H31B 109.5
C30 C31 H31C 109.5
H31A C31 H31C 109.5
H31B C31 H31C 109.5
C30 C32 H32A 109.5
C30 C32 H32B 109.5
H32A C32 H32B 109.5
C30 C32 H32C 109.5
H32A C32 H32C 109.5
H32B C32 H32C 109.5
C30 C33 H33A 109.5
C30 C33 H33B 109.5
H33A C33 H33B 109.5
C30 C33 H33C 109.5
H33A C33 H33C 109.5
H33B C33 H33C 109.5
C36 C34 C37 106.8(5)
C36 C34 C35 105.7(5)
C37 C34 C35 109.9(5)
C36 C34 C25 110.6(5)
C37 C34 C25 109.7(5)
C35 C34 C25 113.9(5)
C34 C35 H35A 109.5
C34 C35 H35B 109.5
H35A C35 H35B 109.5
C34 C35 H35C 109.5
H35A C35 H35C 109.5
H35B C35 H35C 109.5
C34 C36 H36A 109.5
C34 C36 H36B 109.5
H36A C36 H36B 109.5
C34 C36 H36C 109.5
H36A C36 H36C 109.5
H36B C36 H36C 109.5
C34 C37 H37A 109.5
C34 C37 H37B 109.5
H37A C37 H37B 109.5
C34 C37 H37C 109.5
H37A C37 H37C 109.5
H37B C37 H37C 109.5
C39 C38 C43 120.2(6)
C39 C38 P2 123.0(5)
C43 C38 P2 116.1(5)
C40 C39 C38 117.7(6)
C40 C39 C44 118.7(5)
C38 C39 C44 123.3(5)
C41 C40 C39 122.1(6)
C41 C40 H40 118.9
C39 C40 H40 118.9
C42 C41 C40 117.5(6)
C42 C41 C48 121.1(6)
C40 C41 C48 121.1(6)
C41 C42 C43 123.5(6)
C41 C42 H42 118.3
C43 C42 H42 118.3
C42 C43 C38 116.1(6)
C42 C43 C52 119.1(6)
C38 C43 C52 124.7(5)
C45 C44 C46 107.7(5)
C45 C44 C47 110.0(5)
C46 C44 C47 105.1(5)
C45 C44 C39 115.2(5)
C46 C44 C39 111.4(5)
C47 C44 C39 107.0(5)
C44 C45 H45A 109.5
C44 C45 H45B 109.5
H45A C45 H45B 109.5
C44 C45 H45C 109.5
H45A C45 H45C 109.5
H45B C45 H45C 109.5
C44 C46 H46A 109.5
C44 C46 H46B 109.5
H46A C46 H46B 109.5
C44 C46 H46C 109.5
H46A C46 H46C 109.5
H46B C46 H46C 109.5
C44 C47 H47A 109.5
C44 C47 H47B 109.5
H47A C47 H47B 109.5
C44 C47 H47C 109.5
H47A C47 H47C 109.5
H47B C47 H47C 109.5
C49A C48 C50 133.8(11)
C49A C48 C50A 116.5(13)
C50 C48 C50A 61.4(9)
C49A C48 C41 111.8(10)
C50 C48 C41 109.8(7)
C50A C48 C41 113.3(9)
C49A C48 C51 32.0(9)
C50 C48 C51 112.6(9)
C50A C48 C51 134.5(10)
C41 C48 C51 110.8(6)
C49A C48 C49 74.2(11)
C50 C48 C49 108.6(9)
C50A C48 C49 49.3(8)
C41 C48 C49 110.6(7)
C51 C48 C49 104.2(8)
C49A C48 C51A 106.5(12)
C50 C48 C51A 40.9(9)
C50A C48 C51A 100.3(12)
C41 C48 C51A 107.1(9)
C51 C48 C51A 76.7(9)
C49 C48 C51A 138.8(10)
C48 C49 H49A 109.5
C48 C49 H49B 109.5
H49A C49 H49B 109.5
C48 C49 H49C 109.5
H49A C49 H49C 109.5
H49B C49 H49C 109.5
C48 C50 H50A 109.5
C48 C50 H50B 109.5
H50A C50 H50B 109.5
C48 C50 H50C 109.5
H50A C50 H50C 109.5
H50B C50 H50C 109.5
C48 C51 H51A 109.5
C48 C51 H51B 109.5
H51A C51 H51B 109.5
C48 C51 H51C 109.5
H51A C51 H51C 109.5
H51B C51 H51C 109.5
C48 C49A H49D 109.5
C48 C49A H49E 109.5
H49D C49A H49E 109.5
C48 C49A H49F 109.5
H49D C49A H49F 109.5
H49E C49A H49F 109.5
C48 C50A H50D 109.5
C48 C50A H50E 109.5
H50D C50A H50E 109.5
C48 C50A H50F 109.5
H50D C50A H50F 109.5
H50E C50A H50F 109.5
C48 C51A H51D 109.5
C48 C51A H51E 109.5
H51D C51A H51E 109.5
C48 C51A H51F 109.5
H51D C51A H51F 109.5
H51E C51A H51F 109.5
C53 C52 C55 111.3(5)
C53 C52 C43 110.3(4)
C55 C52 C43 112.0(5)
C53 C52 C54 104.7(5)
C55 C52 C54 107.2(4)
C43 C52 C54 111.0(5)
C52 C53 H53A 109.5
C52 C53 H53B 109.5
H53A C53 H53B 109.5
C52 C53 H53C 109.5
H53A C53 H53C 109.5
H53B C53 H53C 109.5
C52 C54 H54A 109.5
C52 C54 H54B 109.5
H54A C54 H54B 109.5
C52 C54 H54C 109.5
H54A C54 H54C 109.5
H54B C54 H54C 109.5
C52 C55 H55A 109.5
C52 C55 H55B 109.5
H55A C55 H55B 109.5
C52 C55 H55C 109.5
H55A C55 H55C 109.5
H55B C55 H55C 109.5
C58 O1 C57 112.1(6)
C57 C56 H56A 109.5
C57 C56 H56B 109.5
H56A C56 H56B 109.5
C57 C56 H56C 109.5
H56A C56 H56C 109.5
H56B C56 H56C 109.5
O1 C57 C56 108.4(7)
O1 C57 H57A 110.0
C56 C57 H57A 110.0
O1 C57 H57B 110.0
C56 C57 H57B 110.0
H57A C57 H57B 108.4
O1 C58 C59 108.0(7)
O1 C58 H58A 110.1
C59 C58 H58A 110.1
O1 C58 H58B 110.1
C59 C58 H58B 110.1
H58A C58 H58B 108.4
C58 C59 H59A 109.5
C58 C59 H59B 109.5
H59A C59 H59B 109.5
C58 C59 H59C 109.5
H59A C59 H59C 109.5
H59B C59 H59C 109.5

loop_
_geom_bond_atom_site_label_1
_geom_bond_atom_site_label_2
_geom_bond_distance
Fe1 N1 2.035(5)
Fe1 P1 2.2716(17)
Fe1 P2 2.2883(17)
Fe1 Br1 2.3304(10)
P1 C6 1.719(6)
P1 C20 1.825(6)
P2 C13 1.713(6)
P2 C38 1.836(6)
N1 C5 1.364(7)
N1 C1 1.387(7)
C1 C2 1.406(8)
C1 C6 1.437(8)
C2 C3 1.376(8)
C2 H2 0.9500
C3 C4 1.368(8)
C3 H3 0.9500
C4 C5 1.399(7)
C4 H4 0.9500
C5 C13 1.461(8)
C6 C7 1.487(8)
C7 C12 1.391(8)
C7 C8 1.410(8)
C8 C9 1.367(8)
C8 H8 0.9500
C9 C10 1.398(8)
C9 H9 0.9500
C10 C11 1.397(8)
C10 H10 0.9500
C11 C12 1.390(8)
C11 H11 0.9500
C12 H12 0.9500
C13 C14 1.483(8)
C14 C19 1.387(8)
C14 C15 1.409(8)
C15 C16 1.392(8)
C15 H15 0.9500
C16 C17 1.367(9)
C16 H16 0.9500
C17 C18 1.383(8)
C17 H17 0.9500
C18 C19 1.397(8)
C18 H18 0.9500
C19 H19 0.9500
C20 C21 1.411(8)
C20 C25 1.425(8)
C21 C22 1.404(8)
C21 C26 1.548(7)
C22 C23 1.395(8)
C22 H22 0.9500
C23 C24 1.389(8)
C23 C30 1.534(8)
C24 C25 1.394(8)
C24 H24 0.9500
C25 C34 1.561(8)
C26 C29 1.524(8)
C26 C27 1.527(8)
C26 C28 1.541(8)
C27 H27A 0.9800
C27 H27B 0.9800
C27 H27C 0.9800
C28 H28A 0.9800
C28 H28B 0.9800
C28 H28C 0.9800
C29 H29A 0.9800
C29 H29B 0.9800
C29 H29C 0.9800
C30 C33 1.508(9)
C30 C32 1.523(8)
C30 C31 1.541(8)
C31 H31A 0.9800
C31 H31B 0.9800
C31 H31C 0.9800
C32 H32A 0.9800
C32 H32B 0.9800
C32 H32C 0.9800
C33 H33A 0.9800
C33 H33B 0.9800
C33 H33C 0.9800
C34 C36 1.531(8)
C34 C37 1.535(9)
C34 C35 1.556(9)
C35 H35A 0.9800
C35 H35B 0.9800
C35 H35C 0.9800
C36 H36A 0.9800
C36 H36B 0.9800
C36 H36C 0.9800
C37 H37A 0.9800
C37 H37B 0.9800
C37 H37C 0.9800
C38 C39 1.410(8)
C38 C43 1.430(9)
C39 C40 1.404(8)
C39 C44 1.560(9)
C40 C41 1.397(8)
C40 H40 0.9500
C41 C42 1.377(8)
C41 C48 1.545(8)
C42 C43 1.410(8)
C42 H42 0.9500
C43 C52 1.542(8)
C44 C45 1.520(8)
C44 C46 1.533(8)
C44 C47 1.556(8)
C45 H45A 0.9800
C45 H45B 0.9800
C45 H45C 0.9800
C46 H46A 0.9800
C46 H46B 0.9800
C46 H46C 0.9800
C47 H47A 0.9800
C47 H47B 0.9800
C47 H47C 0.9800
C48 C49A 1.430(19)
C48 C50 1.453(15)
C48 C50A 1.479(19)
C48 C51 1.548(12)
C48 C49 1.600(15)
C48 C51A 1.65(2)
C49 H49A 0.9800
C49 H49B 0.9800
C49 H49C 0.9800
C50 H50A 0.9800
C50 H50B 0.9800
C50 H50C 0.9800
C51 H51A 0.9800
C51 H51B 0.9800
C51 H51C 0.9800
C49A H49D 0.9800
C49A H49E 0.9800
C49A H49F 0.9800
C50A H50D 0.9800
C50A H50E 0.9800
C50A H50F 0.9800
C51A H51D 0.9800
C51A H51E 0.9800
C51A H51F 0.9800
C52 C53 1.524(8)
C52 C55 1.534(8)
C52 C54 1.554(8)
C53 H53A 0.9800
C53 H53B 0.9800
C53 H53C 0.9800
C54 H54A 0.9800
C54 H54B 0.9800
C54 H54C 0.9800
C55 H55A 0.9800
C55 H55B 0.9800
C55 H55C 0.9800
O1 C58 1.412(8)
O1 C57 1.429(9)
C56 C57 1.504(11)
C56 H56A 0.9800
C56 H56B 0.9800
C56 H56C 0.9800
C57 H57A 0.9900
C57 H57B 0.9900
C58 C59 1.522(11)
C58 H58A 0.9900
C58 H58B 0.9900
C59 H59A 0.9800
C59 H59B 0.9800
C59 H59C 0.9800

loop_
_geom_torsion_atom_site_label_1
_geom_torsion_atom_site_label_2
_geom_torsion_atom_site_label_3
_geom_torsion_atom_site_label_4
_geom_torsion
N1 Fe1 P1 C6 23.7(2)
P2 Fe1 P1 C6 90.8(2)
Br1 Fe1 P1 C6 -93.9(2)
N1 Fe1 P1 C20 179.5(4)
P2 Fe1 P1 C20 -113.4(4)
Br1 Fe1 P1 C20 61.9(4)
N1 Fe1 P2 C13 -20.4(2)
P1 Fe1 P2 C13 -87.4(2)
Br1 Fe1 P2 C13 97.4(2)
N1 Fe1 P2 C38 -168.5(4)
P1 Fe1 P2 C38 124.5(4)
Br1 Fe1 P2 C38 -50.7(4)
P1 Fe1 N1 C5 155.4(4)
P2 Fe1 N1 C5 19.1(4)
Br1 Fe1 N1 C5 -94.6(4)
P1 Fe1 N1 C1 -22.5(4)
P2 Fe1 N1 C1 -158.7(4)
Br1 Fe1 N1 C1 87.6(4)
C5 N1 C1 C2 8.9(8)
Fe1 N1 C1 C2 -173.2(4)
C5 N1 C1 C6 -166.2(5)
Fe1 N1 C1 C6 11.7(7)
N1 C1 C2 C3 -5.3(9)
C6 C1 C2 C3 169.5(6)
C1 C2 C3 C4 0.8(9)
C2 C3 C4 C5 -0.1(10)
C1 N1 C5 C4 -8.1(8)
Fe1 N1 C5 C4 174.0(4)
C1 N1 C5 C13 168.5(5)
Fe1 N1 C5 C13 -9.4(7)
C3 C4 C5 N1 3.8(9)
C3 C4 C5 C13 -172.6(6)
N1 C1 C6 C7 -166.3(5)
C2 C1 C6 C7 18.8(9)
N1 C1 C6 P1 12.4(7)
C2 C1 C6 P1 -162.6(5)
C20 P1 C6 C1 166.8(4)
Fe1 P1 C6 C1 -26.0(4)
C20 P1 C6 C7 -14.7(6)
Fe1 P1 C6 C7 152.5(5)
C1 C6 C7 C12 -124.1(7)
P1 C6 C7 C12 57.5(8)
C1 C6 C7 C8 59.5(8)
P1 C6 C7 C8 -118.9(6)
C12 C7 C8 C9 -0.4(9)
C6 C7 C8 C9 176.2(5)
C7 C8 C9 C10 -1.1(9)
C8 C9 C10 C11 2.7(9)
C9 C10 C11 C12 -2.6(9)
C10 C11 C12 C7 1.1(9)
C8 C7 C12 C11 0.5(9)
C6 C7 C12 C11 -176.0(6)
N1 C5 C13 C14 168.5(5)
C4 C5 C13 C14 -14.9(9)
N1 C5 C13 P2 -11.6(7)
C4 C5 C13 P2 164.9(5)
C38 P2 C13 C5 -174.5(4)
Fe1 P2 C13 C5 22.9(5)
C38 P2 C13 C14 5.3(6)
Fe1 P2 C13 C14 -157.3(5)
C5 C13 C14 C19 120.9(6)
P2 C13 C14 C19 -58.9(8)
C5 C13 C14 C15 -59.6(8)
P2 C13 C14 C15 120.6(6)
C19 C14 C15 C16 1.8(9)
C13 C14 C15 C16 -177.7(5)
C14 C15 C16 C17 -0.5(9)
C15 C16 C17 C18 -0.9(10)
C16 C17 C18 C19 1.0(9)
C15 C14 C19 C18 -1.8(8)
C13 C14 C19 C18 177.7(5)
C17 C18 C19 C14 0.4(9)
C6 P1 C20 C21 78.9(5)
Fe1 P1 C20 C21 -76.3(6)
C6 P1 C20 C25 -91.1(5)
Fe1 P1 C20 C25 113.7(5)
C25 C20 C21 C22 11.8(8)
P1 C20 C21 C22 -157.8(4)
C25 C20 C21 C26 -162.6(5)
P1 C20 C21 C26 27.8(8)
C20 C21 C22 C23 -3.5(8)
C26 C21 C22 C23 171.2(5)
C21 C22 C23 C24 -5.4(8)
C21 C22 C23 C30 176.5(5)
C22 C23 C24 C25 6.3(9)
C30 C23 C24 C25 -175.6(5)
C23 C24 C25 C20 1.8(9)
C23 C24 C25 C34 -173.0(6)
C21 C20 C25 C24 -11.0(8)
P1 C20 C25 C24 159.3(4)
C21 C20 C25 C34 163.5(6)
P1 C20 C25 C34 -26.2(7)
C22 C21 C26 C29 -126.7(5)
C20 C21 C26 C29 47.7(8)
C22 C21 C26 C27 109.9(6)
C20 C21 C26 C27 -75.7(7)
C22 C21 C26 C28 -11.1(7)
C20 C21 C26 C28 163.3(5)
C24 C23 C30 C33 -28.6(8)
C22 C23 C30 C33 149.5(6)
C24 C23 C30 C32 -149.5(6)
C22 C23 C30 C32 28.5(8)
C24 C23 C30 C31 90.4(7)
C22 C23 C30 C31 -91.5(7)
C24 C25 C34 C36 5.9(8)
C20 C25 C34 C36 -168.5(6)
C24 C25 C34 C37 123.4(6)
C20 C25 C34 C37 -51.0(8)
C24 C25 C34 C35 -112.9(6)
C20 C25 C34 C35 72.6(7)
C13 P2 C38 C39 -71.1(5)
Fe1 P2 C38 C39 76.3(6)
C13 P2 C38 C43 99.5(5)
Fe1 P2 C38 C43 -113.2(5)
C43 C38 C39 C40 -16.9(8)
P2 C38 C39 C40 153.2(5)
C43 C38 C39 C44 157.3(5)
P2 C38 C39 C44 -32.6(8)
C38 C39 C40 C41 3.5(9)
C44 C39 C40 C41 -171.0(6)
C39 C40 C41 C42 9.3(10)
C39 C40 C41 C48 -176.8(5)
C40 C41 C42 C43 -9.1(9)
C48 C41 C42 C43 177.0(6)
C41 C42 C43 C38 -3.7(8)
C41 C42 C43 C52 173.8(5)
C39 C38 C43 C42 17.0(8)
P2 C38 C43 C42 -153.8(4)
C39 C38 C43 C52 -160.4(5)
P2 C38 C43 C52 28.8(7)
C40 C39 C44 C45 -111.7(6)
C38 C39 C44 C45 74.2(7)
C40 C39 C44 C46 11.3(8)
C38 C39 C44 C46 -162.8(5)
C40 C39 C44 C47 125.7(6)
C38 C39 C44 C47 -48.4(7)
C42 C41 C48 C49A 82.0(13)
C40 C41 C48 C49A -91.7(13)
C42 C41 C48 C50 -77.5(10)
C40 C41 C48 C50 108.8(9)
C42 C41 C48 C50A -144.0(10)
C40 C41 C48 C50A 42.3(12)
C42 C41 C48 C51 47.5(9)
C40 C41 C48 C51 -126.2(8)
C42 C41 C48 C49 162.6(8)
C40 C41 C48 C49 -11.1(10)
C42 C41 C48 C51A -34.4(11)
C40 C41 C48 C51A 151.9(10)
C42 C43 C52 C53 -133.8(5)
C38 C43 C52 C53 43.5(7)
C42 C43 C52 C55 101.7(6)
C38 C43 C52 C55 -81.1(7)
C42 C43 C52 C54 -18.1(7)
C38 C43 C52 C54 159.2(5)
C58 O1 C57 C56 -179.0(7)
C57 O1 C58 C59 179.2(7)
